data_4513802
loop_
_publ_author_name
'Marlier, Elodie E.'
'Macaranas, Joahanna A.'
'Marell, Daniel J.'
'Dunbar, Christine R.'
'Johnson, Michelle A.'
'DePorre, Yvonne'
'Miranda, Maria O.'
'Neisen, Benjamin D.'
'Cramer, Christopher J.'
'Hillmyer, Marc A.'
'Tolman, William B.'

_publ_section_title
;
 Mechanistic Studies of \e-Caprolactone Polymerization by (salen)AlOR
 Complexes and a Predictive Model for Cyclic Ester Polymerizations.
;
_journal_issue 2
_journal_name_full 'ACS catalysis'
_journal_page_first 1215
_journal_page_last 1224
_journal_paper_doi 10.1021/acscatal.5b02607
_journal_volume 6
_journal_year 2016
_chemical_formula_moiety 'C30 H41 Al Br2 N2 O3'
_chemical_formula_sum 'C30 H41 Al Br2 N2 O3'
_chemical_formula_weight 664.45
_chemical_name_common Al-Salen
_space_group_crystal_system monoclinic
_space_group_IT_number 14
_space_group_name_Hall '-P 2yn'
_space_group_name_H-M_alt 'P 1 21/n 1'
_symmetry_space_group_name_Hall '-P 2yn'
_symmetry_space_group_name_H-M 'P 1 21/n 1'
_atom_sites_solution_hydrogens geom
_audit_creation_method SHELXL-2014/6
_cell_angle_alpha 90
_cell_angle_beta 93.5830(10)
_cell_angle_gamma 90
_cell_formula_units_Z 4
_cell_length_a 11.4113(6)
_cell_length_b 21.0276(11)
_cell_length_c 12.5491(6)
_cell_measurement_temperature 150(2)
_cell_volume 3005.3(3)
_computing_cell_refinement 'SAINT, Bruker'
_computing_data_collection 'APEX II, Bruker'
_computing_data_reduction 'SAINT, Bruker'
_computing_molecular_graphics 'SHEXTL, Bruker'
_computing_structure_refinement 'SHELXL-2014/6 (Sheldrick, 2014)'
_computing_structure_solution Shelxle
_diffrn_ambient_temperature 150(2)
_diffrn_measured_fraction_theta_full 0.992
_diffrn_measured_fraction_theta_max 0.982
_diffrn_radiation_type CuK\a
_diffrn_radiation_wavelength 1.54178
_diffrn_reflns_av_R_equivalents 0.0349
_diffrn_reflns_av_unetI/netI 0.0319
_diffrn_reflns_laue_measured_fraction_full 0.992
_diffrn_reflns_laue_measured_fraction_max 0.982
_diffrn_reflns_limit_h_max 14
_diffrn_reflns_limit_h_min -14
_diffrn_reflns_limit_k_max 22
_diffrn_reflns_limit_k_min -26
_diffrn_reflns_limit_l_max 15
_diffrn_reflns_limit_l_min -14
_diffrn_reflns_number 17302
_diffrn_reflns_point_group_measured_fraction_full 0.992
_diffrn_reflns_point_group_measured_fraction_max 0.982
_diffrn_reflns_theta_full 67.679
_diffrn_reflns_theta_max 74.596
_diffrn_reflns_theta_min 4.205
_exptl_absorpt_coefficient_mu 3.967
_exptl_absorpt_correction_T_max 0.89
_exptl_absorpt_correction_T_min 0.72
_exptl_absorpt_correction_type multi-scan
_exptl_absorpt_process_details 'SADABS, R.. Blessing, 1995'
_exptl_crystal_colour yellow
_exptl_crystal_density_diffrn 1.469
_exptl_crystal_description block
_exptl_crystal_F_000 1368
_exptl_crystal_size_max 0.2
_exptl_crystal_size_mid 0.2
_exptl_crystal_size_min 0.15
_refine_diff_density_max 0.726
_refine_diff_density_min -0.415
_refine_diff_density_rms 0.079
_refine_ls_extinction_method none
_refine_ls_goodness_of_fit_ref 1.104
_refine_ls_hydrogen_treatment constr
_refine_ls_matrix_type full
_refine_ls_number_parameters 353
_refine_ls_number_reflns 6052
_refine_ls_number_restraints 0
_refine_ls_restrained_S_all 1.104
_refine_ls_R_factor_all 0.0369
_refine_ls_R_factor_gt 0.0343
_refine_ls_shift/su_max 0.003
_refine_ls_shift/su_mean 0.000
_refine_ls_structure_factor_coef Fsqd
_refine_ls_weighting_details 'w=1/[\s^2^(Fo^2^)+(0.0395P)^2^+3.2210P] where P=(Fo^2^+2Fc^2^)/3'
_refine_ls_weighting_scheme calc
_refine_ls_wR_factor_gt 0.0872
_refine_ls_wR_factor_ref 0.0889
_reflns_Friedel_coverage 0.000
_reflns_number_gt 5648
_reflns_number_total 6052
_reflns_threshold_expression 'I > 2\s(I)'
_cod_data_source_file cs5b02607_si_001.cif
_cod_data_source_block 15089final
_cod_depositor_comments
;
The following automatic conversions were performed:

'_exptl_absorpt_correction_type' value 'Multi-scan' changed to
'multi-scan' according to
/usr/data/users/saulius/crontab/automatic-downloads/rss-feeds/ACS/lib/dictionaries/cif_core.dic
dictionary named 'cif_core.dic' version 2.4.2 from 2011-04-26.

Automatic conversion script
Id: cif_fix_values 4268 2015-11-12 08:31:59Z antanas 

 Adding full bibliography for 4513802.cif.
;
_cod_database_code 4513802
_shelx_space_group_comment
;
The symmetry employed for this shelxl refinement is uniquely defined
by the following loop, which should always be used as a source of
symmetry information in preference to the above space-group names.
They are only intended as comments.
;
_shelx_estimated_absorpt_t_min 0.72
_shelx_estimated_absorpt_t_max 0.89
_shelxl_version_number 2014/6

loop_
_space_group_symop_operation_xyz
'x, y, z'
'-x+1/2, y+1/2, -z+1/2'
'-x, -y, -z'
'x-1/2, -y-1/2, z-1/2'

loop_
_atom_site_label
_atom_site_type_symbol
_atom_site_fract_x
_atom_site_fract_y
_atom_site_fract_z
_atom_site_U_iso_or_equiv
_atom_site_adp_type
_atom_site_occupancy
_atom_site_site_symmetry_order
_atom_site_calc_flag
_atom_site_refinement_flags_posn
_atom_site_refinement_flags_adp
Br1 Br 1.03194(2) 1.06443(2) 0.17682(2) 0.02659(8) Uani 1 1 d . .
C1 C 0.26561(18) 0.86165(10) 0.11299(16) 0.0152(4) Uani 1 1 d . .
Br2 Br -0.13376(2) 0.80802(2) 0.05977(2) 0.02900(9) Uani 1 1 d . .
C2 C 0.18751(19) 0.87084(10) 0.19621(17) 0.0170(4) Uani 1 1 d . .
Al1 Al 0.51016(5) 0.86175(3) 0.06861(5) 0.01443(13) Uani 1 1 d . .
O1 O 0.37636(13) 0.87958(7) 0.12776(12) 0.0177(3) Uani 1 1 d . .
O2 O 0.59424(14) 0.90558(8) 0.17297(12) 0.0192(3) Uani 1 1 d . .
O3 O 0.58061(14) 0.78953(8) 0.09223(13) 0.0211(3) Uani 1 1 d . .
C3 C 0.0705(2) 0.85511(11) 0.17522(19) 0.0207(4) Uani 1 1 d . .
H3 H 0.0167 0.8626 0.2286 0.025 Uiso 1 1 calc R U
C14 C 0.89270(19) 1.01416(10) 0.17369(19) 0.0194(4) Uani 1 1 d . .
N1 N 0.57232(16) 0.92073(9) -0.03900(14) 0.0163(3) Uani 1 1 d . .
N2 N 0.41160(16) 0.82608(9) -0.06035(14) 0.0167(4) Uani 1 1 d . .
C9 C 0.5223(2) 0.86380(11) -0.21337(17) 0.0191(4) Uani 1 1 d . .
C8 C 0.4804(2) 0.80593(11) -0.14970(18) 0.0212(5) Uani 1 1 d . .
H8A H 0.4316 0.7779 -0.1979 0.025 Uiso 1 1 calc R U
H8B H 0.5494 0.7812 -0.1217 0.025 Uiso 1 1 calc R U
C17 C 0.69123(18) 0.93832(10) 0.17473(17) 0.0150(4) Uani 1 1 d . .
C16 C 0.76061(19) 0.94850(10) 0.27218(17) 0.0165(4) Uani 1 1 d . .
C24 C 0.23430(19) 0.89335(11) 0.30749(17) 0.0187(4) Uani 1 1 d . .
C5 C 0.1038(2) 0.81627(11) -0.00047(18) 0.0199(4) Uani 1 1 d . .
H5 H 0.0755 0.7970 -0.0655 0.024 Uiso 1 1 calc R U
C13 C 0.8299(2) 1.00428(10) 0.07912(17) 0.0182(4) Uani 1 1 d . .
H13 H 0.8540 1.0226 0.0149 0.022 Uiso 1 1 calc R U
C6 C 0.22245(19) 0.83259(10) 0.01635(17) 0.0181(4) Uani 1 1 d . .
C7 C 0.3007(2) 0.81647(10) -0.06627(17) 0.0178(4) Uani 1 1 d . .
H7 H 0.2670 0.7973 -0.1296 0.021 Uiso 1 1 calc R U
C10 C 0.5137(2) 0.92475(11) -0.14731(17) 0.0196(4) Uani 1 1 d . .
H10A H 0.5490 0.9602 -0.1862 0.023 Uiso 1 1 calc R U
H10B H 0.4298 0.9350 -0.1408 0.023 Uiso 1 1 calc R U
C11 C 0.6618(2) 0.95789(10) -0.02047(17) 0.0180(4) Uani 1 1 d . .
H11 H 0.6858 0.9822 -0.0791 0.022 Uiso 1 1 calc R U
C4 C 0.0292(2) 0.82857(11) 0.0782(2) 0.0222(5) Uani 1 1 d . .
C18 C 0.7282(2) 0.91622(11) 0.37633(17) 0.0193(4) Uani 1 1 d . .
C12 C 0.72850(19) 0.96616(10) 0.07914(17) 0.0169(4) Uani 1 1 d . .
C22 C 0.6481(2) 0.85215(14) -0.2432(2) 0.0322(6) Uani 1 1 d . .
H22A H 0.6522 0.8117 -0.2815 0.048 Uiso 1 1 calc R U
H22B H 0.7003 0.8505 -0.1782 0.048 Uiso 1 1 calc R U
H22C H 0.6727 0.8868 -0.2891 0.048 Uiso 1 1 calc R U
C20 C 0.7260(3) 0.84385(12) 0.3606(2) 0.0308(6) Uani 1 1 d . .
H20A H 0.6703 0.8331 0.3007 0.046 Uiso 1 1 calc R U
H20B H 0.7017 0.8233 0.4257 0.046 Uiso 1 1 calc R U
H20C H 0.8046 0.8290 0.3452 0.046 Uiso 1 1 calc R U
C19 C 0.8175(2) 0.93053(13) 0.46968(19) 0.0269(5) Uani 1 1 d . .
H19A H 0.8953 0.9155 0.4522 0.040 Uiso 1 1 calc R U
H19B H 0.7939 0.9088 0.5340 0.040 Uiso 1 1 calc R U
H19C H 0.8204 0.9765 0.4825 0.040 Uiso 1 1 calc R U
C23 C 0.4425(3) 0.87319(13) -0.3147(2) 0.0316(6) Uani 1 1 d . .
H23A H 0.4688 0.9104 -0.3537 0.047 Uiso 1 1 calc R U
H23B H 0.3615 0.8798 -0.2953 0.047 Uiso 1 1 calc R U
H23C H 0.4461 0.8354 -0.3600 0.047 Uiso 1 1 calc R U
C21 C 0.6080(2) 0.93989(14) 0.40783(19) 0.0280(5) Uani 1 1 d . .
H21A H 0.6123 0.9856 0.4229 0.042 Uiso 1 1 calc R U
H21B H 0.5858 0.9171 0.4717 0.042 Uiso 1 1 calc R U
H21C H 0.5492 0.9321 0.3490 0.042 Uiso 1 1 calc R U
C25 C 0.1345(2) 0.90074(12) 0.38261(19) 0.0260(5) Uani 1 1 d . .
H25A H 0.0782 0.9323 0.3533 0.039 Uiso 1 1 calc R U
H25B H 0.1668 0.9149 0.4529 0.039 Uiso 1 1 calc R U
H25C H 0.0948 0.8598 0.3898 0.039 Uiso 1 1 calc R U
C28 C 0.5382(2) 0.72676(11) 0.09278(18) 0.0196(4) Uani 1 1 d . .
H28 H 0.5115 0.7147 0.0181 0.024 Uiso 1 1 calc R U
C27 C 0.2951(2) 0.95851(11) 0.30192(18) 0.0215(4) Uani 1 1 d . .
H27A H 0.3627 0.9551 0.2578 0.032 Uiso 1 1 calc R U
H27B H 0.3218 0.9721 0.3741 0.032 Uiso 1 1 calc R U
H27C H 0.2395 0.9898 0.2704 0.032 Uiso 1 1 calc R U
C26 C 0.3214(2) 0.84350(12) 0.35598(18) 0.0236(5) Uani 1 1 d . .
H26A H 0.2819 0.8022 0.3598 0.035 Uiso 1 1 calc R U
H26B H 0.3494 0.8569 0.4279 0.035 Uiso 1 1 calc R U
H26C H 0.3883 0.8397 0.3110 0.035 Uiso 1 1 calc R U
C29 C 0.6390(2) 0.68336(12) 0.1303(2) 0.0268(5) Uani 1 1 d . .
H29A H 0.6115 0.6392 0.1302 0.040 Uiso 1 1 calc R U
H29B H 0.6675 0.6954 0.2027 0.040 Uiso 1 1 calc R U
H29C H 0.7028 0.6875 0.0820 0.040 Uiso 1 1 calc R U
C30 C 0.4356(2) 0.71918(12) 0.1634(2) 0.0277(5) Uani 1 1 d . .
H30A H 0.3696 0.7453 0.1351 0.042 Uiso 1 1 calc R U
H30B H 0.4593 0.7330 0.2361 0.042 Uiso 1 1 calc R U
H30C H 0.4117 0.6744 0.1644 0.042 Uiso 1 1 calc R U
C15 C 0.85856(19) 0.98689(10) 0.26888(17) 0.0184(4) Uani 1 1 d . .
H15 H 0.9043 0.9951 0.3333 0.022 Uiso 1 1 calc R U

loop_
_atom_site_aniso_label
_atom_site_aniso_U_11
_atom_site_aniso_U_22
_atom_site_aniso_U_33
_atom_site_aniso_U_23
_atom_site_aniso_U_13
_atom_site_aniso_U_12
Br1 0.02197(13) 0.02542(14) 0.03233(15) 0.00077(9) 0.00118(10) -0.00839(9)
C1 0.0136(9) 0.0147(9) 0.0174(10) 0.0025(7) 0.0024(7) 0.0007(7)
Br2 0.01466(13) 0.02806(15) 0.04393(16) -0.00375(10) -0.00093(10) -0.00191(9)
C2 0.0171(10) 0.0149(10) 0.0192(10) 0.0028(8) 0.0039(8) 0.0005(8)
Al1 0.0151(3) 0.0155(3) 0.0131(3) -0.0002(2) 0.0047(2) -0.0024(2)
O1 0.0154(7) 0.0226(8) 0.0155(7) -0.0021(6) 0.0044(5) -0.0024(6)
O2 0.0210(8) 0.0228(8) 0.0145(7) -0.0014(6) 0.0052(6) -0.0064(6)
O3 0.0181(8) 0.0178(8) 0.0273(8) -0.0002(6) 0.0009(6) -0.0014(6)
C3 0.0181(10) 0.0189(10) 0.0259(11) 0.0022(9) 0.0067(8) 0.0019(8)
C14 0.0167(10) 0.0148(10) 0.0271(11) -0.0012(8) 0.0047(8) -0.0033(8)
N1 0.0199(9) 0.0151(8) 0.0141(8) 0.0003(6) 0.0031(7) -0.0009(7)
N2 0.0221(9) 0.0151(8) 0.0134(8) 0.0004(6) 0.0053(7) -0.0014(7)
C9 0.0211(11) 0.0223(11) 0.0143(9) -0.0001(8) 0.0035(8) -0.0042(8)
C8 0.0300(12) 0.0181(11) 0.0166(10) -0.0024(8) 0.0095(9) -0.0002(9)
C17 0.0152(10) 0.0125(9) 0.0177(10) -0.0023(7) 0.0044(8) 0.0001(7)
C16 0.0195(10) 0.0138(9) 0.0168(10) -0.0011(8) 0.0049(8) 0.0031(8)
C24 0.0188(10) 0.0194(10) 0.0184(10) 0.0011(8) 0.0056(8) -0.0010(8)
C5 0.0201(11) 0.0175(10) 0.0215(11) 0.0009(8) -0.0027(8) -0.0002(8)
C13 0.0204(10) 0.0154(10) 0.0194(10) -0.0002(8) 0.0059(8) 0.0003(8)
C6 0.0194(10) 0.0169(10) 0.0180(10) 0.0032(8) 0.0010(8) 0.0007(8)
C7 0.0233(11) 0.0155(10) 0.0144(10) 0.0014(8) -0.0008(8) -0.0012(8)
C10 0.0250(11) 0.0187(10) 0.0151(10) 0.0036(8) 0.0022(8) -0.0034(8)
C11 0.0226(11) 0.0156(10) 0.0166(10) 0.0013(8) 0.0075(8) -0.0019(8)
C4 0.0148(10) 0.0206(11) 0.0309(12) 0.0022(9) -0.0008(9) 0.0003(8)
C18 0.0218(11) 0.0200(11) 0.0164(10) -0.0009(8) 0.0040(8) 0.0002(8)
C12 0.0193(10) 0.0146(10) 0.0172(10) -0.0010(8) 0.0050(8) -0.0006(8)
C22 0.0274(13) 0.0354(14) 0.0355(14) -0.0069(11) 0.0149(10) -0.0057(11)
C20 0.0502(16) 0.0191(11) 0.0235(12) 0.0042(9) 0.0057(11) -0.0024(11)
C19 0.0248(12) 0.0368(14) 0.0192(11) 0.0012(9) 0.0022(9) -0.0006(10)
C23 0.0427(15) 0.0314(13) 0.0197(11) 0.0024(10) -0.0057(10) -0.0095(11)
C21 0.0207(11) 0.0457(15) 0.0184(11) 0.0001(10) 0.0063(9) 0.0045(10)
C25 0.0251(12) 0.0296(12) 0.0248(11) 0.0001(9) 0.0126(9) -0.0024(10)
C28 0.0226(11) 0.0171(10) 0.0190(10) 0.0005(8) -0.0001(8) 0.0018(8)
C27 0.0218(11) 0.0213(11) 0.0220(11) -0.0021(9) 0.0063(8) -0.0018(9)
C26 0.0267(12) 0.0245(11) 0.0200(11) 0.0031(9) 0.0026(9) 0.0033(9)
C29 0.0280(12) 0.0257(12) 0.0268(12) 0.0016(10) 0.0013(9) 0.0068(10)
C30 0.0251(12) 0.0216(12) 0.0374(13) 0.0084(10) 0.0087(10) 0.0033(9)
C15 0.0190(10) 0.0169(10) 0.0193(10) -0.0030(8) 0.0006(8) 0.0016(8)

loop_
_atom_type_symbol
_atom_type_description
_atom_type_scat_dispersion_real
_atom_type_scat_dispersion_imag
_atom_type_scat_source
C C 0.0181 0.0091 'International Tables Vol C Tables 4.2.6.8 and 6.1.1.4'
H H 0.0000 0.0000 'International Tables Vol C Tables 4.2.6.8 and 6.1.1.4'
N N 0.0311 0.0180 'International Tables Vol C Tables 4.2.6.8 and 6.1.1.4'
O O 0.0492 0.0322 'International Tables Vol C Tables 4.2.6.8 and 6.1.1.4'
Al Al 0.2130 0.2455 'International Tables Vol C Tables 4.2.6.8 and 6.1.1.4'
Br Br -0.6763 1.2805 'International Tables Vol C Tables 4.2.6.8 and 6.1.1.4'

loop_
_geom_angle_atom_site_label_1
_geom_angle_atom_site_label_2
_geom_angle_atom_site_label_3
_geom_angle
O1 C1 C6 121.41(19)
O1 C1 C2 119.62(19)
C6 C1 C2 118.97(19)
C3 C2 C1 117.8(2)
C3 C2 C24 121.47(19)
C1 C2 C24 120.57(19)
O3 Al1 O1 120.91(8)
O3 Al1 O2 95.87(8)
O1 Al1 O2 91.18(7)
O3 Al1 N1 118.61(8)
O1 Al1 N1 120.13(8)
O2 Al1 N1 88.78(7)
O3 Al1 N2 92.29(8)
O1 Al1 N2 87.92(7)
O2 Al1 N2 170.98(8)
N1 Al1 N2 83.92(8)
C1 O1 Al1 136.05(14)
C17 O2 Al1 133.43(14)
C28 O3 Al1 131.81(14)
C2 C3 C4 122.1(2)
C2 C3 H3 119.0
C4 C3 H3 119.0
C13 C14 C15 121.4(2)
C13 C14 Br1 119.63(17)
C15 C14 Br1 118.99(17)
C11 N1 C10 115.89(18)
C11 N1 Al1 124.25(15)
C10 N1 Al1 119.85(14)
C7 N2 C8 118.91(19)
C7 N2 Al1 126.47(15)
C8 N2 Al1 114.46(15)
C22 C9 C23 109.7(2)
C22 C9 C10 111.08(19)
C23 C9 C10 106.7(2)
C22 C9 C8 109.1(2)
C23 C9 C8 110.10(19)
C10 C9 C8 110.24(17)
N2 C8 C9 111.34(18)
N2 C8 H8A 109.4
C9 C8 H8A 109.4
N2 C8 H8B 109.4
C9 C8 H8B 109.4
H8A C8 H8B 108.0
O2 C17 C12 120.09(19)
O2 C17 C16 121.19(19)
C12 C17 C16 118.70(19)
C15 C16 C17 117.86(19)
C15 C16 C18 121.4(2)
C17 C16 C18 120.70(19)
C25 C24 C2 111.17(19)
C25 C24 C27 107.00(18)
C2 C24 C27 111.37(18)
C25 C24 C26 108.17(19)
C2 C24 C26 109.12(18)
C27 C24 C26 109.95(19)
C4 C5 C6 119.0(2)
C4 C5 H5 120.5
C6 C5 H5 120.5
C14 C13 C12 118.3(2)
C14 C13 H13 120.9
C12 C13 H13 120.9
C5 C6 C1 121.0(2)
C5 C6 C7 117.9(2)
C1 C6 C7 121.0(2)
N2 C7 C6 124.9(2)
N2 C7 H7 117.5
C6 C7 H7 117.5
N1 C10 C9 114.11(18)
N1 C10 H10A 108.7
C9 C10 H10A 108.7
N1 C10 H10B 108.7
C9 C10 H10B 108.7
H10A C10 H10B 107.6
N1 C11 C12 126.8(2)
N1 C11 H11 116.6
C12 C11 H11 116.6
C5 C4 C3 121.0(2)
C5 C4 Br2 120.99(18)
C3 C4 Br2 118.04(17)
C19 C18 C21 107.55(19)
C19 C18 C20 107.3(2)
C21 C18 C20 110.3(2)
C19 C18 C16 112.26(19)
C21 C18 C16 110.00(19)
C20 C18 C16 109.33(18)
C13 C12 C17 121.5(2)
C13 C12 C11 117.43(19)
C17 C12 C11 120.99(19)
C9 C22 H22A 109.5
C9 C22 H22B 109.5
H22A C22 H22B 109.5
C9 C22 H22C 109.5
H22A C22 H22C 109.5
H22B C22 H22C 109.5
C18 C20 H20A 109.5
C18 C20 H20B 109.5
H20A C20 H20B 109.5
C18 C20 H20C 109.5
H20A C20 H20C 109.5
H20B C20 H20C 109.5
C18 C19 H19A 109.5
C18 C19 H19B 109.5
H19A C19 H19B 109.5
C18 C19 H19C 109.5
H19A C19 H19C 109.5
H19B C19 H19C 109.5
C9 C23 H23A 109.5
C9 C23 H23B 109.5
H23A C23 H23B 109.5
C9 C23 H23C 109.5
H23A C23 H23C 109.5
H23B C23 H23C 109.5
C18 C21 H21A 109.5
C18 C21 H21B 109.5
H21A C21 H21B 109.5
C18 C21 H21C 109.5
H21A C21 H21C 109.5
H21B C21 H21C 109.5
C24 C25 H25A 109.5
C24 C25 H25B 109.5
H25A C25 H25B 109.5
C24 C25 H25C 109.5
H25A C25 H25C 109.5
H25B C25 H25C 109.5
O3 C28 C29 108.15(19)
O3 C28 C30 112.28(19)
C29 C28 C30 110.62(19)
O3 C28 H28 108.6
C29 C28 H28 108.6
C30 C28 H28 108.6
C24 C27 H27A 109.5
C24 C27 H27B 109.5
H27A C27 H27B 109.5
C24 C27 H27C 109.5
H27A C27 H27C 109.5
H27B C27 H27C 109.5
C24 C26 H26A 109.5
C24 C26 H26B 109.5
H26A C26 H26B 109.5
C24 C26 H26C 109.5
H26A C26 H26C 109.5
H26B C26 H26C 109.5
C28 C29 H29A 109.5
C28 C29 H29B 109.5
H29A C29 H29B 109.5
C28 C29 H29C 109.5
H29A C29 H29C 109.5
H29B C29 H29C 109.5
C28 C30 H30A 109.5
C28 C30 H30B 109.5
H30A C30 H30B 109.5
C28 C30 H30C 109.5
H30A C30 H30C 109.5
H30B C30 H30C 109.5
C16 C15 C14 122.2(2)
C16 C15 H15 118.9
C14 C15 H15 118.9

loop_
_geom_bond_atom_site_label_1
_geom_bond_atom_site_label_2
_geom_bond_distance
Br1 C14 1.907(2)
C1 O1 1.321(3)
C1 C6 1.418(3)
C1 C2 1.428(3)
Br2 C4 1.910(2)
C2 C3 1.384(3)
C2 C24 1.538(3)
Al1 O3 1.7351(17)
Al1 O1 1.7789(16)
Al1 O2 1.8242(16)
Al1 N1 1.9961(19)
Al1 N2 2.0542(19)
O2 C17 1.302(3)
O3 C28 1.406(3)
C3 C4 1.394(3)
C3 H3 0.9500
C14 C13 1.363(3)
C14 C15 1.402(3)
N1 C11 1.295(3)
N1 C10 1.479(3)
N2 C7 1.279(3)
N2 C8 1.470(3)
C9 C22 1.527(3)
C9 C23 1.529(3)
C9 C10 1.533(3)
C9 C8 1.548(3)
C8 H8A 0.9900
C8 H8B 0.9900
C17 C12 1.423(3)
C17 C16 1.431(3)
C16 C15 1.381(3)
C16 C18 1.538(3)
C24 C25 1.531(3)
C24 C27 1.539(3)
C24 C26 1.543(3)
C5 C4 1.368(3)
C5 C6 1.400(3)
C5 H5 0.9500
C13 C12 1.408(3)
C13 H13 0.9500
C6 C7 1.450(3)
C7 H7 0.9500
C10 H10A 0.9900
C10 H10B 0.9900
C11 C12 1.433(3)
C11 H11 0.9500
C18 C19 1.534(3)
C18 C21 1.534(3)
C18 C20 1.534(3)
C22 H22A 0.9800
C22 H22B 0.9800
C22 H22C 0.9800
C20 H20A 0.9800
C20 H20B 0.9800
C20 H20C 0.9800
C19 H19A 0.9800
C19 H19B 0.9800
C19 H19C 0.9800
C23 H23A 0.9800
C23 H23B 0.9800
C23 H23C 0.9800
C21 H21A 0.9800
C21 H21B 0.9800
C21 H21C 0.9800
C25 H25A 0.9800
C25 H25B 0.9800
C25 H25C 0.9800
C28 C29 1.519(3)
C28 C30 1.520(3)
C28 H28 1.0000
C27 H27A 0.9800
C27 H27B 0.9800
C27 H27C 0.9800
C26 H26A 0.9800
C26 H26B 0.9800
C26 H26C 0.9800
C29 H29A 0.9800
C29 H29B 0.9800
C29 H29C 0.9800
C30 H30A 0.9800
C30 H30B 0.9800
C30 H30C 0.9800
C15 H15 0.9500

loop_
_geom_torsion_atom_site_label_1
_geom_torsion_atom_site_label_2
_geom_torsion_atom_site_label_3
_geom_torsion_atom_site_label_4
_geom_torsion
O1 C1 C2 C3 176.03(19)
C6 C1 C2 C3 -4.7(3)
O1 C1 C2 C24 -7.9(3)
C6 C1 C2 C24 171.33(19)
C6 C1 O1 Al1 -18.6(3)
C2 C1 O1 Al1 160.63(16)
O3 Al1 O1 C1 -73.7(2)
O2 Al1 O1 C1 -171.3(2)
N1 Al1 O1 C1 99.4(2)
N2 Al1 O1 C1 17.7(2)
O3 Al1 O2 C17 90.4(2)
O1 Al1 O2 C17 -148.3(2)
N1 Al1 O2 C17 -28.2(2)
O1 Al1 O3 C28 45.1(2)
O2 Al1 O3 C28 140.04(19)
N1 Al1 O3 C28 -128.15(18)
N2 Al1 O3 C28 -43.83(19)
C1 C2 C3 C4 2.7(3)
C24 C2 C3 C4 -173.4(2)
C7 N2 C8 C9 108.2(2)
Al1 N2 C8 C9 -76.2(2)
C22 C9 C8 N2 139.5(2)
C23 C9 C8 N2 -100.1(2)
C10 C9 C8 N2 17.3(3)
Al1 O2 C17 C12 24.8(3)
Al1 O2 C17 C16 -156.87(16)
O2 C17 C16 C15 -176.19(19)
C12 C17 C16 C15 2.2(3)
O2 C17 C16 C18 5.3(3)
C12 C17 C16 C18 -176.33(19)
C3 C2 C24 C25 -4.9(3)
C1 C2 C24 C25 179.14(19)
C3 C2 C24 C27 -124.2(2)
C1 C2 C24 C27 59.9(3)
C3 C2 C24 C26 114.3(2)
C1 C2 C24 C26 -61.6(3)
C15 C14 C13 C12 0.5(3)
Br1 C14 C13 C12 179.05(16)
C4 C5 C6 C1 -0.2(3)
C4 C5 C6 C7 177.3(2)
O1 C1 C6 C5 -177.2(2)
C2 C1 C6 C5 3.6(3)
O1 C1 C6 C7 5.4(3)
C2 C1 C6 C7 -173.81(19)
C8 N2 C7 C6 178.7(2)
Al1 N2 C7 C6 3.6(3)
C5 C6 C7 N2 -177.1(2)
C1 C6 C7 N2 0.4(3)
C11 N1 C10 C9 115.0(2)
Al1 N1 C10 C9 -66.2(2)
C22 C9 C10 N1 -68.7(2)
C23 C9 C10 N1 171.78(19)
C8 C9 C10 N1 52.3(3)
C10 N1 C11 C12 175.6(2)
Al1 N1 C11 C12 -3.2(3)
C6 C5 C4 C3 -2.0(3)
C6 C5 C4 Br2 179.54(17)
C2 C3 C4 C5 0.7(4)
C2 C3 C4 Br2 179.25(17)
C15 C16 C18 C19 -1.6(3)
C17 C16 C18 C19 176.9(2)
C15 C16 C18 C21 118.1(2)
C17 C16 C18 C21 -63.4(3)
C15 C16 C18 C20 -120.6(2)
C17 C16 C18 C20 57.9(3)
C14 C13 C12 C17 0.0(3)
C14 C13 C12 C11 178.2(2)
O2 C17 C12 C13 177.00(19)
C16 C17 C12 C13 -1.4(3)
O2 C17 C12 C11 -1.1(3)
C16 C17 C12 C11 -179.50(19)
N1 C11 C12 C13 173.8(2)
N1 C11 C12 C17 -8.1(4)
Al1 O3 C28 C29 -174.08(16)
Al1 O3 C28 C30 -51.8(3)
C17 C16 C15 C14 -1.7(3)
C18 C16 C15 C14 176.8(2)
C13 C14 C15 C16 0.4(3)
Br1 C14 C15 C16 -178.17(17)
